data_2007767
loop_
_publ_author_name
'Ng, Seik Weng'

_publ_section_title
;
 Outer-Sphere Coordination of a Multidentate <i>N</i>-Heterocycle to
 Tin Through Water: Monoclinic and Triclinic Modifications of
 \m-Succinato-bis(aquatriphenyltin)--2,4,6-Tris(2-pyridyl)-1,3,5-triazine
 (1/2)
;
_journal_issue 10
_journal_name_full 'Acta Crystallographica Section C'
_journal_page_first 1386
_journal_page_last 1389
_journal_paper_doi 10.1107/S0108270198004776
_journal_volume 54
_journal_year 1998
_chemical_formula_iupac '[Sn2 (C4 H4 O4)(C6 H5)6 (H2 O)2] , 2C18 H12 N6'
_chemical_formula_sum 'C76 H62 N12 O6 Sn2'
_chemical_formula_weight 1476.76
_chemical_name_systematic
;
 Bis(aquatriphenyltin) succinate^.^2[2,4,6-tris(2-pyridyl)-1,3,5-triazine
;
_space_group_IT_number 2
_symmetry_cell_setting triclinic
_symmetry_space_group_name_Hall '-P 1'
_symmetry_space_group_name_H-M 'P -1'
_audit_creation_method SHELXL-97
_cell_angle_alpha 78.730(10)
_cell_angle_beta 73.681(9)
_cell_angle_gamma 80.395(9)
_cell_formula_units_Z 1
_cell_length_a 9.2219(8)
_cell_length_b 12.567(2)
_cell_length_c 15.616(2)
_cell_measurement_reflns_used 25
_cell_measurement_temperature 298(2)
_cell_measurement_theta_max 11.0
_cell_measurement_theta_min 10.0
_cell_volume 1691.3(4)
_computing_cell_refinement 'CELDIM (Enraf-Nonius, 1988)'
_computing_data_collection 'CAD-4/PC (Kretschmar, 1994)'
_computing_data_reduction 'XCAD-4 (Harms, 1997)'
_computing_molecular_graphics 'ORTEPII (Johnson, 1976)'
_computing_publication_material SHELXL97
_computing_structure_refinement 'SHELXL97 (Sheldrick, 1997b)'
_computing_structure_solution 'SHELXS97 (Sheldrick, 1997a)'
_diffrn_ambient_temperature 298(2)
_diffrn_measured_fraction_theta_full 0.997
_diffrn_measured_fraction_theta_max 0.997
_diffrn_measurement_device_type 'Enraf-Nonius CAD-4 diffractometer'
_diffrn_measurement_method '\w scans'
_diffrn_radiation_monochromator graphite
_diffrn_radiation_source 'fine-focus sealed tube'
_diffrn_radiation_type MoK\a
_diffrn_radiation_wavelength 0.71073
_diffrn_reflns_av_R_equivalents 0.0220
_diffrn_reflns_av_sigmaI/netI 0.0513
_diffrn_reflns_limit_h_max 10
_diffrn_reflns_limit_h_min 0
_diffrn_reflns_limit_k_max 14
_diffrn_reflns_limit_k_min -14
_diffrn_reflns_limit_l_max 18
_diffrn_reflns_limit_l_min -17
_diffrn_reflns_number 6327
_diffrn_reflns_theta_full 24.97
_diffrn_reflns_theta_max 24.97
_diffrn_reflns_theta_min 1.38
_diffrn_standards_decay_% 3
_diffrn_standards_interval_time 60
_diffrn_standards_number 3
_exptl_absorpt_coefficient_mu 0.802
_exptl_absorpt_correction_T_max 0.923
_exptl_absorpt_correction_T_min 0.847
_exptl_absorpt_correction_type '\y scans (North et al., 1968)'
_exptl_crystal_colour 'Light tan'
_exptl_crystal_density_diffrn 1.450
_exptl_crystal_density_method 'not measured'
_exptl_crystal_description 'Irregular plate'
_exptl_crystal_F_000 750
_exptl_crystal_size_max 0.40
_exptl_crystal_size_mid 0.40
_exptl_crystal_size_min 0.10
_refine_diff_density_max 0.476
_refine_diff_density_min -0.386
_refine_ls_extinction_method none
_refine_ls_goodness_of_fit_ref 1.016
_refine_ls_hydrogen_treatment
;
 H atoms riding, U(H) = 1.5U~eq~(C); water H atoms located and
 refined with common U~iso~
;
_refine_ls_matrix_type full
_refine_ls_number_parameters 440
_refine_ls_number_reflns 5908
_refine_ls_number_restraints 0
_refine_ls_restrained_S_all 1.016
_refine_ls_R_factor_all 0.0605
_refine_ls_R_factor_gt 0.0412
_refine_ls_shift/su_max 0.001
_refine_ls_shift/su_mean 0.000
_refine_ls_structure_factor_coef Fsqd
_refine_ls_weighting_details 'w = 1/[\s^2^(Fo^2^)+(0.0468P)^2^+0.1970P] where P=(Fo^2^+2Fc^2^)/3'
_refine_ls_weighting_scheme calc
_refine_ls_wR_factor_ref 0.0945
_reflns_number_gt 4767
_reflns_number_total 5908
_reflns_threshold_expression I>2\s(I)
_cod_data_source_file sk1192.cif
_cod_data_source_block 2
_cod_depositor_comments
;
The following automatic conversions were performed:
'_symmetry_cell_setting' value 'Triclinic' changed to 'triclinic'
according to '/home/saulius/struct/CIF-dictionaries/cif_core.dic'
dictionary named 'cif_core.dic' version 2.4.1 from
2010-06-29.

'_geom_bond_publ_flag' value 'Yes' changed to 'yes' according
to '/home/saulius/struct/CIF-dictionaries/cif_core.dic' dictionary named
'cif_core.dic' version 2.4.1 from 2010-06-29 (7
times).

'_geom_bond_publ_flag' value 'No' changed to 'no' according to
'/home/saulius/struct/CIF-dictionaries/cif_core.dic' dictionary named
'cif_core.dic' version 2.4.1 from 2010-06-29.

Automatic conversion script
Id: cif_fix_enum 1527 2010-12-29 10:47:43Z saulius 

The following automatic conversions were performed:

'_symmetry_cell_setting' value 'Triclinic' changed to 'triclinic'
according to /home/saulius/struct/CIF-dictionaries/cif_core.dic
dictionary named 'cif_core.dic' version 2.4.1 from
2010-06-29.

'_geom_bond_publ_flag' value 'Yes' changed to 'yes'
according to /home/saulius/struct/CIF-dictionaries/cif_core.dic
dictionary named 'cif_core.dic' version 2.4.1 from 2010-06-29 (7
times).

'_geom_bond_publ_flag' value 'No' changed to 'no' according
to /home/saulius/struct/CIF-dictionaries/cif_core.dic dictionary
named 'cif_core.dic' version 2.4.1 from
2010-06-29.

'_geom_angle_publ_flag' value 'Yes' changed to 'yes'
according to /home/saulius/struct/CIF-dictionaries/cif_core.dic
dictionary named 'cif_core.dic' version 2.4.1 from 2010-06-29 (10
times).

Automatic conversion script
Id: cif_fix_values 1715 2011-07-08 13:25:40Z adriana 

The following automatic conversions were performed:

'_refine_ls_weighting_scheme' value 'calc w =
1/[\s^2^(Fo^2^)+(0.0468P)^2^+0.1970P] where P=(Fo^2^+2Fc^2^)/3' was
changed to 'calc'. New tag '_refine_ls_weighting_details' was
created. The value of the new tag was set to 'w =
1/[\s^2^(Fo^2^)+(0.0468P)^2^+0.1970P] where P=(Fo^2^+2Fc^2^)/3'.

Automatic conversion script
Id: cif_fix_values 3143 2015-03-26 13:38:13Z robertas 
;
_cod_original_cell_volume 1691.3(3)
_cod_database_code 2007767

loop_
_symmetry_equiv_pos_as_xyz
'x, y, z'
'-x, -y, -z'

loop_
_atom_site_label
_atom_site_fract_x
_atom_site_fract_y
_atom_site_fract_z
_atom_site_U_iso_or_equiv
_atom_site_adp_type
_atom_site_calc_flag
_atom_site_refinement_flags
_atom_site_occupancy
_atom_site_disorder_assembly
_atom_site_disorder_group
_atom_site_type_symbol
Sn1 0.62232(3) 0.22297(2) 0.85276(2) 0.03800(10) Uani d . 1 . . Sn
O1 0.7137(3) 0.1234(2) 0.95710(10) 0.0434(7) Uani d . 1 . . O
O2 0.9403(3) 0.1108(3) 0.8611(2) 0.0590(8) Uani d . 1 . . O
O3 0.5047(4) 0.3455(3) 0.7427(2) 0.0467(8) Uani d . 1 . . O
N1 0.5713(4) 0.3417(3) 0.5460(2) 0.0419(8) Uani d . 1 . . N
N2 0.5489(4) 0.2547(3) 0.4290(2) 0.0466(9) Uani d . 1 . . N
N3 0.6980(4) 0.4008(3) 0.3938(2) 0.0460(8) Uani d . 1 . . N
N4 0.3596(4) 0.2183(3) 0.6655(2) 0.0446(8) Uani d . 1 . . N
N5 0.6935(4) 0.4880(3) 0.6014(2) 0.0492(9) Uani d . 1 . . N
N6 0.7130(5) 0.4082(4) 0.2106(3) 0.0760(10) Uani d . 1 . . N
C1 0.6886(5) 0.1189(3) 0.7528(3) 0.0440(10) Uani d . 1 . . C
C2 0.8100(6) 0.1353(6) 0.6801(4) 0.095(2) Uani d . 1 . . C
C3 0.8503(7) 0.0681(7) 0.6138(4) 0.119(3) Uani d . 1 . . C
C4 0.7696(7) -0.0153(6) 0.6213(4) 0.092(2) Uani d . 1 . . C
C5 0.6471(7) -0.0310(4) 0.6907(4) 0.076(2) Uani d . 1 . . C
C6 0.6067(6) 0.0353(4) 0.7569(3) 0.0580(10) Uani d . 1 . . C
C7 0.7332(5) 0.3621(3) 0.8430(2) 0.0410(10) Uani d . 1 . . C
C8 0.8887(5) 0.3650(4) 0.8024(3) 0.0520(10) Uani d . 1 . . C
C9 0.9564(6) 0.4556(4) 0.7997(3) 0.0650(10) Uani d . 1 . . C
C10 0.8729(7) 0.5441(4) 0.8364(3) 0.071(2) Uani d . 1 . . C
C11 0.7216(7) 0.5433(4) 0.8754(3) 0.070(2) Uani d . 1 . . C
C12 0.6517(5) 0.4527(4) 0.8783(3) 0.0530(10) Uani d . 1 . . C
C13 0.3980(4) 0.2241(3) 0.9417(3) 0.0370(10) Uani d . 1 . . C
C14 0.2724(5) 0.2896(4) 0.9216(3) 0.0480(10) Uani d . 1 . . C
C15 0.1311(5) 0.2900(4) 0.9815(3) 0.0550(10) Uani d . 1 . . C
C16 0.1118(5) 0.2243(4) 1.0642(3) 0.0500(10) Uani d . 1 . . C
C17 0.2335(5) 0.1578(4) 1.0859(3) 0.0560(10) Uani d . 1 . . C
C18 0.3746(5) 0.1569(4) 1.0257(3) 0.0500(10) Uani d . 1 . . C
C19 0.8566(5) 0.0895(3) 0.9370(3) 0.0410(10) Uani d . 1 . . C
C20 0.9155(4) 0.0220(3) 1.0135(3) 0.0430(10) Uani d . 1 . . C
C21 0.5184(4) 0.2672(3) 0.5163(3) 0.0400(10) Uani d . 1 . . C
C22 0.6369(5) 0.3250(3) 0.3714(3) 0.0430(10) Uani d . 1 . . C
C23 0.6626(4) 0.4048(3) 0.4824(3) 0.0400(10) Uani d . 1 . . C
C24 0.4137(5) 0.1938(3) 0.5817(3) 0.0410(10) Uani d . 1 . . C
C25 0.3759(5) 0.1065(4) 0.5548(3) 0.0540(10) Uani d . 1 . . C
C26 0.2774(6) 0.0402(4) 0.6178(3) 0.0640(10) Uani d . 1 . . C
C27 0.2173(5) 0.0648(4) 0.7032(3) 0.0610(10) Uani d . 1 . . C
C28 0.2613(5) 0.1544(4) 0.7237(3) 0.0530(10) Uani d . 1 . . C
C29 0.7285(5) 0.4864(3) 0.5125(3) 0.0420(10) Uani d . 1 . . C
C30 0.8196(5) 0.5575(4) 0.4502(3) 0.0530(10) Uani d . 1 . . C
C31 0.8779(6) 0.6336(4) 0.4807(3) 0.0640(10) Uani d . 1 . . C
C32 0.8428(6) 0.6356(4) 0.5712(3) 0.0630(10) Uani d . 1 . . C
C33 0.7513(6) 0.5621(4) 0.6285(3) 0.0590(10) Uani d . 1 . . C
C34 0.6639(5) 0.3190(4) 0.2738(3) 0.0450(10) Uani d . 1 . . C
C35 0.6361(5) 0.2298(3) 0.2507(3) 0.0480(10) Uani d . 1 . . C
C36 0.6564(6) 0.2257(5) 0.1644(3) 0.070(2) Uani d . 1 . . C
C37 0.7032(5) 0.3092(4) 0.0973(3) 0.0590(10) Uani d . 1 . . C
C38 0.7325(6) 0.4005(4) 0.1202(3) 0.0590(10) Uani d . 1 . . C
H3a 0.556(5) 0.391(4) 0.711(3) 0.060(10) Uiso d . 1 . . H
H3b 0.464(6) 0.314(4) 0.719(3) 0.060(10) Uiso d . 1 . . H
H2 0.8668 0.1920 0.6746 0.143 Uiso calc R 1 . . H
H3 0.9328 0.0807 0.5642 0.179 Uiso calc R 1 . . H
H4 0.7993 -0.0618 0.5783 0.138 Uiso calc R 1 . . H
H5 0.5891 -0.0863 0.6945 0.114 Uiso calc R 1 . . H
H6 0.5222 0.0229 0.8053 0.087 Uiso calc R 1 . . H
H8 0.9465 0.3053 0.7772 0.078 Uiso calc R 1 . . H
H9 1.0598 0.4567 0.7726 0.098 Uiso calc R 1 . . H
H10 0.9199 0.6047 0.8347 0.107 Uiso calc R 1 . . H
H11 0.6648 0.6036 0.9001 0.105 Uiso calc R 1 . . H
H12 0.5478 0.4532 0.9047 0.080 Uiso calc R 1 . . H
H14 0.2836 0.3348 0.8660 0.072 Uiso calc R 1 . . H
H15 0.0484 0.3348 0.9659 0.082 Uiso calc R 1 . . H
H16 0.0166 0.2251 1.1052 0.076 Uiso calc R 1 . . H
H17 0.2209 0.1128 1.1416 0.084 Uiso calc R 1 . . H
H18 0.4562 0.1106 1.0412 0.075 Uiso calc R 1 . . H
H20a 0.8568 -0.0393 1.0386 0.065 Uiso calc R 1 . . H
H20b 0.8994 0.0661 1.0606 0.065 Uiso calc R 1 . . H
H25 0.4154 0.0924 0.4959 0.081 Uiso calc R 1 . . H
H26 0.2523 -0.0208 0.6022 0.097 Uiso calc R 1 . . H
H27 0.1489 0.0225 0.7461 0.092 Uiso calc R 1 . . H
H28 0.2200 0.1714 0.7817 0.080 Uiso calc R 1 . . H
H30 0.8416 0.5544 0.3888 0.080 Uiso calc R 1 . . H
H31 0.9398 0.6824 0.4401 0.096 Uiso calc R 1 . . H
H32 0.8803 0.6857 0.5937 0.094 Uiso calc R 1 . . H
H33 0.7280 0.5641 0.6901 0.088 Uiso calc R 1 . . H
H35 0.6030 0.1712 0.2946 0.072 Uiso calc R 1 . . H
H36 0.6377 0.1626 0.1485 0.105 Uiso calc R 1 . . H
H37 0.7148 0.3037 0.0371 0.088 Uiso calc R 1 . . H
H38 0.7658 0.4582 0.0754 0.089 Uiso calc R 1 . . H

loop_
_atom_site_aniso_label
_atom_site_aniso_U_11
_atom_site_aniso_U_22
_atom_site_aniso_U_33
_atom_site_aniso_U_12
_atom_site_aniso_U_13
_atom_site_aniso_U_23
Sn1 0.0381(2) 0.0434(2) 0.0341(2) -0.00450(10) -0.01030(10) -0.00840(10)
O1 0.035(2) 0.053(2) 0.041(2) 0.0030(10) -0.0130(10) -0.0070(10)
O2 0.048(2) 0.078(2) 0.042(2) 0.001(2) -0.011(2) 0.005(2)
O3 0.060(2) 0.051(2) 0.033(2) -0.015(2) -0.0170(10) -0.0020(10)
N1 0.046(2) 0.047(2) 0.033(2) -0.010(2) -0.010(2) -0.005(2)
N2 0.053(2) 0.053(2) 0.034(2) -0.010(2) -0.010(2) -0.006(2)
N3 0.050(2) 0.055(2) 0.033(2) -0.010(2) -0.008(2) -0.008(2)
N4 0.047(2) 0.050(2) 0.037(2) -0.008(2) -0.009(2) -0.007(2)
N5 0.060(2) 0.055(2) 0.039(2) -0.014(2) -0.020(2) -0.005(2)
N6 0.092(3) 0.086(3) 0.048(2) -0.009(3) -0.019(2) -0.006(2)
C1 0.041(2) 0.050(3) 0.045(2) -0.003(2) -0.014(2) -0.014(2)
C2 0.069(4) 0.153(6) 0.076(4) -0.050(4) 0.014(3) -0.065(4)
C3 0.076(4) 0.209(8) 0.091(5) -0.042(5) 0.014(4) -0.097(6)
C4 0.078(4) 0.121(6) 0.095(5) 0.013(4) -0.029(4) -0.071(4)
C5 0.103(5) 0.059(3) 0.081(4) -0.010(3) -0.039(4) -0.027(3)
C6 0.075(3) 0.052(3) 0.050(3) -0.007(3) -0.021(2) -0.005(2)
C7 0.047(2) 0.049(2) 0.030(2) -0.011(2) -0.016(2) -0.001(2)
C8 0.051(3) 0.058(3) 0.050(3) -0.011(2) -0.017(2) -0.010(2)
C9 0.061(3) 0.085(4) 0.060(3) -0.032(3) -0.020(3) -0.009(3)
C10 0.094(4) 0.071(4) 0.062(3) -0.043(3) -0.023(3) -0.012(3)
C11 0.104(5) 0.054(3) 0.058(3) -0.013(3) -0.023(3) -0.017(2)
C12 0.059(3) 0.053(3) 0.049(3) -0.009(2) -0.011(2) -0.014(2)
C13 0.036(2) 0.038(2) 0.040(2) -0.005(2) -0.012(2) -0.009(2)
C14 0.047(3) 0.057(3) 0.037(2) 0.001(2) -0.012(2) -0.003(2)
C15 0.038(2) 0.065(3) 0.060(3) 0.007(2) -0.015(2) -0.013(2)
C16 0.041(3) 0.061(3) 0.047(3) -0.011(2) -0.003(2) -0.013(2)
C17 0.055(3) 0.062(3) 0.046(3) -0.007(2) -0.010(2) 0.002(2)
C18 0.044(3) 0.053(3) 0.047(3) -0.003(2) -0.011(2) 0.002(2)
C19 0.044(3) 0.044(2) 0.035(2) -0.003(2) -0.011(2) -0.007(2)
C20 0.043(2) 0.049(2) 0.036(2) 0.005(2) -0.013(2) -0.007(2)
C21 0.040(2) 0.044(2) 0.035(2) -0.004(2) -0.010(2) -0.004(2)
C22 0.048(2) 0.047(2) 0.033(2) -0.005(2) -0.010(2) -0.008(2)
C23 0.036(2) 0.046(2) 0.037(2) -0.001(2) -0.012(2) -0.006(2)
C24 0.042(2) 0.046(2) 0.036(2) -0.003(2) -0.013(2) -0.006(2)
C25 0.060(3) 0.057(3) 0.044(3) -0.012(2) -0.006(2) -0.013(2)
C26 0.073(3) 0.057(3) 0.063(3) -0.026(3) -0.004(3) -0.012(2)
C27 0.054(3) 0.064(3) 0.059(3) -0.018(2) -0.001(2) -0.005(2)
C28 0.051(3) 0.061(3) 0.042(2) -0.009(2) -0.003(2) -0.006(2)
C29 0.040(2) 0.048(2) 0.036(2) -0.005(2) -0.013(2) 0.000(2)
C30 0.059(3) 0.059(3) 0.042(2) -0.013(2) -0.013(2) -0.003(2)
C31 0.069(3) 0.059(3) 0.066(3) -0.029(3) -0.019(3) 0.004(3)
C32 0.073(3) 0.058(3) 0.068(3) -0.014(3) -0.032(3) -0.009(3)
C33 0.070(3) 0.065(3) 0.051(3) -0.012(3) -0.025(2) -0.014(2)
C34 0.050(3) 0.055(3) 0.025(2) -0.007(2) -0.004(2) -0.003(2)
C35 0.071(3) 0.048(3) 0.027(2) -0.028(2) 0.000(2) -0.009(2)
C36 0.085(4) 0.077(4) 0.058(3) -0.019(3) -0.014(3) -0.032(3)
C37 0.062(3) 0.078(4) 0.040(3) 0.002(3) -0.015(2) -0.022(3)
C38 0.076(3) 0.064(3) 0.030(2) -0.005(3) -0.011(2) 0.002(2)

loop_
_atom_type_symbol
_atom_type_description
_atom_type_scat_dispersion_real
_atom_type_scat_dispersion_imag
_atom_type_scat_source
C C 0.0033 0.0016 'International Tables Vol C Tables 4.2.6.8 and 6.1.1.4'
H H 0.0000 0.0000 'International Tables Vol C Tables 4.2.6.8 and 6.1.1.4'
N N 0.0061 0.0033 'International Tables Vol C Tables 4.2.6.8 and 6.1.1.4'
O O 0.0106 0.0060 'International Tables Vol C Tables 4.2.6.8 and 6.1.1.4'
Sn Sn -0.6537 1.4246 'International Tables Vol C Tables 4.2.6.8 and 6.1.1.4'

loop_
_geom_angle_atom_site_label_1
_geom_angle_atom_site_label_2
_geom_angle_atom_site_label_3
_geom_angle_site_symmetry_3
_geom_angle
_geom_angle_publ_flag
C1 Sn1 C7 . 122.6(2) yes
C1 Sn1 C13 . 119.0(2) yes
C1 Sn1 O1 . 100.50(10) yes
C1 Sn1 O3 . 83.90(10) yes
C7 Sn1 C13 . 115.2(2) yes
C7 Sn1 O1 . 96.50(10) yes
C7 Sn1 O3 . 82.10(10) yes
C13 Sn1 O1 . 90.20(10) yes
C13 Sn1 O3 . 86.30(10) yes
O1 Sn1 O3 . 175.30(10) yes
C19 O1 Sn1 . 117.5(2) ?
C23 N1 C21 . 115.1(3) ?
C22 N2 C21 . 114.6(3) ?
C22 N3 C23 . 114.9(3) ?
C28 N4 C24 . 116.7(4) ?
C33 N5 C29 . 117.0(4) ?
C34 N6 C38 . 116.8(4) ?
C2 C1 C6 . 117.3(4) ?
C2 C1 Sn1 . 121.3(4) ?
C6 C1 Sn1 . 121.3(3) ?
C1 C2 C3 . 120.9(6) ?
C4 C3 C2 . 120.2(6) ?
C5 C4 C3 . 120.1(5) ?
C4 C5 C6 . 120.0(5) ?
C1 C6 C5 . 121.5(5) ?
C12 C7 C8 . 117.9(4) ?
C12 C7 Sn1 . 119.9(3) ?
C8 C7 Sn1 . 122.3(3) ?
C9 C8 C7 . 120.3(4) ?
C10 C9 C8 . 120.6(5) ?
C11 C10 C9 . 120.0(5) ?
C10 C11 C12 . 120.0(5) ?
C7 C12 C11 . 121.2(5) ?
C14 C13 C18 . 116.8(4) ?
C14 C13 Sn1 . 123.7(3) ?
C18 C13 Sn1 . 119.6(3) ?
C15 C14 C13 . 121.9(4) ?
C14 C15 C16 . 120.1(4) ?
C17 C16 C15 . 119.5(4) ?
C16 C17 C18 . 120.4(4) ?
C17 C18 C13 . 121.4(4) ?
O1 C19 O2 . 122.9(4) ?
O1 C19 C20 . 115.3(3) ?
O2 C19 C20 . 121.9(4) ?
C19 C20 C20 2_757 114.1(4) ?
N1 C21 N2 . 124.8(4) ?
N1 C21 C24 . 119.3(3) ?
N2 C21 C24 . 115.8(4) ?
N2 C22 N3 . 125.5(4) ?
N2 C22 C34 . 116.2(4) ?
N3 C22 C34 . 118.3(4) ?
N1 C23 N3 . 125.1(4) ?
N1 C23 C29 . 117.1(3) ?
N3 C23 C29 . 117.8(4) ?
N4 C24 C25 . 123.4(4) ?
N4 C24 C21 . 116.6(4) ?
C25 C24 C21 . 120.0(4) ?
C24 C25 C26 . 118.2(4) ?
C27 C26 C25 . 119.6(4) ?
C26 C27 C28 . 117.9(4) ?
N4 C28 C27 . 124.1(4) ?
N5 C29 C30 . 122.6(4) ?
N5 C29 C23 . 116.9(4) ?
C30 C29 C23 . 120.4(4) ?
C29 C30 C31 . 118.9(4) ?
C32 C31 C30 . 118.8(4) ?
C31 C32 C33 . 118.6(5) ?
N5 C33 C32 . 124.1(4) ?
C35 C34 N6 . 122.5(4) ?
C35 C34 C22 . 118.8(4) ?
N6 C34 C22 . 118.7(4) ?
C36 C35 C34 . 118.8(4) ?
C35 C36 C37 . 123.2(5) ?
C38 C37 C36 . 118.4(4) ?
C37 C38 N6 . 120.3(4) ?

loop_
_geom_bond_atom_site_label_1
_geom_bond_atom_site_label_2
_geom_bond_site_symmetry_2
_geom_bond_distance
_geom_bond_publ_flag
Sn1 C1 . 2.125(4) yes
Sn1 C7 . 2.129(4) yes
Sn1 C13 . 2.143(4) yes
Sn1 O1 . 2.133(3) yes
Sn1 O3 . 2.441(3) yes
O1 C19 . 1.285(5) ?
O2 C19 . 1.226(5) ?
N1 C23 . 1.330(5) ?
N1 C21 . 1.334(5) ?
N2 C22 . 1.329(5) ?
N2 C21 . 1.347(5) ?
N3 C22 . 1.330(5) ?
N3 C23 . 1.339(5) ?
N4 C28 . 1.337(5) ?
N4 C24 . 1.341(5) ?
N5 C33 . 1.333(5) ?
N5 C29 . 1.337(5) ?
N6 C34 . 1.386(6) ?
N6 C38 . 1.393(6) ?
C1 C2 . 1.363(6) ?
C1 C6 . 1.375(6) ?
C2 C3 . 1.394(8) ?
C3 C4 . 1.352(9) ?
C4 C5 . 1.339(8) ?
C5 C6 . 1.385(6) ?
C7 C12 . 1.376(6) ?
C7 C8 . 1.398(6) ?
C8 C9 . 1.375(6) ?
C9 C10 . 1.369(7) ?
C10 C11 . 1.358(7) ?
C11 C12 . 1.386(6) ?
C13 C14 . 1.380(5) ?
C13 C18 . 1.396(5) ?
C14 C15 . 1.373(6) ?
C15 C16 . 1.373(6) ?
C16 C17 . 1.364(6) ?
C17 C18 . 1.374(6) ?
C19 C20 . 1.503(5) ?
C20 C20 2_757 1.532(7) ?
C21 C24 . 1.484(6) ?
C22 C34 . 1.488(5) ?
C23 C29 . 1.483(6) ?
C24 C25 . 1.375(6) ?
C25 C26 . 1.385(6) ?
C26 C27 . 1.367(6) ?
C27 C28 . 1.378(6) ?
C29 C30 . 1.379(6) ?
C30 C31 . 1.387(6) ?
C31 C32 . 1.364(7) ?
C32 C33 . 1.369(7) ?
C34 C35 . 1.326(6) ?
C35 C36 . 1.319(6) ?
C36 C37 . 1.361(7) ?
C37 C38 . 1.355(6) ?
O3 N1 . 2.967(4) no
O3 N4 . 2.860(5) yes
O3 N5 . 2.907(5) yes
